data_7121449
loop_
_publ_author_name
'Zhanaidarova, Almagul'
'Moore, Curtis E.'
'Gembicky, Milan'
'Kubiak, Clifford P.'

_publ_section_title
;
 Covalent attachment of [Ni(alkynyl-cyclam)]<sup>2+</sup> catalysts to
 glassy carbon electrodes.
;
_journal_issue 33
_journal_name_full 'Chemical communications (Cambridge, England)'
_journal_page_first 4116
_journal_page_last 4119
_journal_paper_doi 10.1039/c8cc00718g
_journal_volume 54
_journal_year 2018
_chemical_formula_moiety 'C13 H26 Cl2 N4 Ni'
_chemical_formula_sum 'C13 H26 Cl2 N4 Ni'
_chemical_formula_weight 367.99
_chemical_name_common '[Ni(II)(propargyl-cyclam)](2Cl)'
_chemical_name_systematic Ni(propargyl-cyclam)
_space_group_crystal_system monoclinic
_space_group_IT_number 14
_space_group_name_Hall '-P 2yn'
_space_group_name_H-M_alt 'P 1 21/n 1'
_symmetry_space_group_name_Hall '-P 2yn'
_symmetry_space_group_name_H-M 'P 1 21/n 1'
_atom_sites_solution_hydrogens geom
_atom_sites_solution_primary dual
_atom_sites_solution_secondary difmap
_audit_creation_date 2017-09-07
_audit_creation_method
;
Olex2 1.2-beta
(compiled 2017.08.10 svn.r3458 for OlexSys, GUI svn.r5381)
;
_audit_update_record
;
2017-10-19 deposited with the CCDC.
2018-03-27 downloaded from the CCDC.
;
_cell_angle_alpha 90
_cell_angle_beta 91.312(4)
_cell_angle_gamma 90
_cell_formula_units_Z 4
_cell_length_a 6.5736(4)
_cell_length_b 14.4609(7)
_cell_length_c 17.5037(9)
_cell_measurement_reflns_used 9232
_cell_measurement_temperature 100.0
_cell_measurement_theta_max 68.245
_cell_measurement_theta_min 3.966
_cell_volume 1663.47(16)
_computing_cell_refinement 'SAINT v8.38A (Bruker, 2017)'
_computing_data_collection 'APEX3 v2017.3-0 (Bruker, 2017)'
_computing_data_reduction 'SAINT v8.38A (Bruker, 2017)'
_computing_molecular_graphics 'Olex2 (Dolomanov et al., 2009)'
_computing_publication_material 'Olex2 (Dolomanov et al., 2009)'
_computing_structure_refinement 'ShelXL (Sheldrick, 2015)'
_computing_structure_solution 'ShelXT (Sheldrick, 2015)'
_diffrn_ambient_temperature 100.0
_diffrn_detector 'Bruker APEX-II CCD'
_diffrn_detector_area_resol_mean 7.9
_diffrn_detector_type 'CCD Area Detector'
_diffrn_measured_fraction_theta_full 0.992
_diffrn_measured_fraction_theta_max 0.990
_diffrn_measurement_device 'Kappa Four-Circle Diffractometer'
_diffrn_measurement_device_type 'Bruker X8 APEX II'
_diffrn_measurement_method '\w and \f scans'
_diffrn_radiation_monochromator 'Double Bounce Multilayer Mirrors'
_diffrn_radiation_probe x-ray
_diffrn_radiation_type CuK\a
_diffrn_radiation_wavelength 1.54178
_diffrn_reflns_av_R_equivalents 0.0551
_diffrn_reflns_av_unetI/netI 0.0298
_diffrn_reflns_Laue_measured_fraction_full 0.992
_diffrn_reflns_Laue_measured_fraction_max 0.990
_diffrn_reflns_limit_h_max 7
_diffrn_reflns_limit_h_min -7
_diffrn_reflns_limit_k_max 17
_diffrn_reflns_limit_k_min -17
_diffrn_reflns_limit_l_max 21
_diffrn_reflns_limit_l_min -21
_diffrn_reflns_number 25028
_diffrn_reflns_point_group_measured_fraction_full 0.992
_diffrn_reflns_point_group_measured_fraction_max 0.990
_diffrn_reflns_theta_full 68.000
_diffrn_reflns_theta_max 68.479
_diffrn_reflns_theta_min 3.965
_diffrn_source 'Micro Focus Rotating Anode'
_diffrn_source_type 'Bruker Microstar FR-592'
_diffrn_standards_number 0
_exptl_absorpt_coefficient_mu 4.597
_exptl_absorpt_correction_T_max 0.3201
_exptl_absorpt_correction_T_min 0.2167
_exptl_absorpt_correction_type multi-scan
_exptl_absorpt_process_details
'SADABS-2016/2 (Bruker,2016/2) was used for absorption correction. wR2(int) was 0.0940 before and 0.0655 after correction. The Ratio of minimum to maximum transmission is 0.6770. The \l/2 correction factor is Not present.'
_exptl_crystal_colour 'Light Purple'
_exptl_crystal_colour_modifier light
_exptl_crystal_colour_primary Purple
_exptl_crystal_density_diffrn 1.469
_exptl_crystal_description Needle
_exptl_crystal_F_000 776
_exptl_crystal_recrystallization_method 'Re-crystallisation from solvent'
_exptl_crystal_size_max 0.217
_exptl_crystal_size_mid 0.053
_exptl_crystal_size_min 0.041
_refine_diff_density_max 0.600
_refine_diff_density_min -0.341
_refine_diff_density_rms 0.078
_refine_ls_extinction_method none
_refine_ls_goodness_of_fit_ref 1.137
_refine_ls_hydrogen_treatment constr
_refine_ls_matrix_type full
_refine_ls_number_parameters 181
_refine_ls_number_reflns 3026
_refine_ls_number_restraints 0
_refine_ls_restrained_S_all 1.137
_refine_ls_R_factor_all 0.0573
_refine_ls_R_factor_gt 0.0517
_refine_ls_shift/su_max 0.000
_refine_ls_shift/su_mean 0.000
_refine_ls_structure_factor_coef Fsqd
_refine_ls_weighting_details 'w=1/[\s^2^(Fo^2^)+(0.0360P)^2^+4.6399P] where P=(Fo^2^+2Fc^2^)/3'
_refine_ls_weighting_scheme calc
_refine_ls_wR_factor_gt 0.1218
_refine_ls_wR_factor_ref 0.1242
_reflns_Friedel_coverage 0.000
_reflns_number_gt 2707
_reflns_number_total 3026
_reflns_threshold_expression 'I > 2\s(I)'
_cod_data_source_file c8cc00718g2.cif
_cod_data_source_block AZ164
_cod_depositor_comments
;
The following automatic conversions were performed:

'_diffrn_radiation_probe' value 'X-ray' changed to 'x-ray' according
to
/home/data/users/saulius/crontab/automatic-downloads/rss-feeds/RSC/lib/dictionaries/cif_core.dic
dictionary named 'cif_core.dic' version 2.4.2 from 2011-04-26.

'_exptl_crystal_colour_modifier' value 'Light' changed to 'light'
according to
/home/data/users/saulius/crontab/automatic-downloads/rss-feeds/RSC/lib/dictionaries/cif_core.dic
dictionary named 'cif_core.dic' version 2.4.2 from 2011-04-26.

Automatic conversion script
Id: cif_fix_values 4973 2017-02-22 13:04:09Z antanas 

 Adding full bibliography for 7121449--7121451.cif.
;
_cod_database_code 7121449
_shelx_shelxl_version_number 2017/1
_shelx_space_group_comment
;
The symmetry employed for this shelxl refinement is uniquely defined
by the following loop, which should always be used as a source of
symmetry information in preference to the above space-group names.
They are only intended as comments.
;
_shelx_estimated_absorpt_t_max 0.834
_shelx_estimated_absorpt_t_min 0.435
_olex2_refinement_description
;
1. Fixed Uiso
 At 1.2 times of:
  All C(H) groups, All C(H,H) groups, All N(H) groups
2.a Ternary CH refined with riding coordinates:
 N2(H2), N3(H3), N4(H4)
2.b Secondary CH2 refined with riding coordinates:
 C1(H1A,H1B), C2(H2A,H2B), C3(H3A,H3B), C4(H4A,H4B), C5(H5A,H5B), C6(H6A,H6B),
 C7(H7A,H7B), C8(H8A,H8B), C9(H9A,H9B), C10(H10A,H10B), C11(H11A,H11B)
2.c :
 C13(H13)
;
_olex2_submission_special_instructions 'No special instructions were received'

loop_
_space_group_symop_operation_xyz
'x, y, z'
'-x+1/2, y+1/2, -z+1/2'
'-x, -y, -z'
'x-1/2, -y-1/2, z-1/2'

loop_
_atom_site_label
_atom_site_type_symbol
_atom_site_fract_x
_atom_site_fract_y
_atom_site_fract_z
_atom_site_U_iso_or_equiv
_atom_site_adp_type
_atom_site_occupancy
_atom_site_site_symmetry_order
_atom_site_calc_flag
_atom_site_refinement_flags_posn
Ni1 Ni 0.52387(9) 0.71472(4) 0.34507(3) 0.02500(19) Uani 1 1 d .
Cl1 Cl 0.24291(13) 0.60471(6) 0.36032(5) 0.0312(2) Uani 1 1 d .
Cl2 Cl 0.82006(14) 0.83101(7) 0.34249(6) 0.0329(2) Uani 1 1 d .
N1 N 0.5169(5) 0.7034(2) 0.22261(18) 0.0306(7) Uani 1 1 d .
N2 N 0.3206(5) 0.8221(2) 0.3498(2) 0.0325(7) Uani 1 1 d .
H2 H 0.181407 0.794539 0.344992 0.039 Uiso 1 1 calc R
N3 N 0.5466(5) 0.7285(3) 0.46319(18) 0.0344(8) Uani 1 1 d .
H3 H 0.669697 0.767366 0.474083 0.041 Uiso 1 1 calc R
N4 N 0.7438(5) 0.6154(2) 0.34347(18) 0.0272(7) Uani 1 1 d .
H4 H 0.876348 0.648456 0.350954 0.033 Uiso 1 1 calc R
C1 C 0.5085(7) 0.7970(3) 0.1867(2) 0.0367(10) Uani 1 1 d .
H1A H 0.503261 0.789667 0.130455 0.044 Uiso 1 1 calc R
H1B H 0.635099 0.830732 0.200431 0.044 Uiso 1 1 calc R
C2 C 0.3267(7) 0.8548(3) 0.2106(3) 0.0422(11) Uani 1 1 d .
H2A H 0.311890 0.907190 0.174520 0.051 Uiso 1 1 calc R
H2B H 0.202880 0.816254 0.204890 0.051 Uiso 1 1 calc R
C3 C 0.3336(6) 0.8935(3) 0.2909(3) 0.0392(10) Uani 1 1 d .
H3A H 0.462028 0.928397 0.298709 0.047 Uiso 1 1 calc R
H3B H 0.219467 0.937464 0.296581 0.047 Uiso 1 1 calc R
C4 C 0.3406(7) 0.8613(3) 0.4281(3) 0.0428(11) Uani 1 1 d .
H4A H 0.216608 0.896816 0.440088 0.051 Uiso 1 1 calc R
H4B H 0.458342 0.903909 0.431039 0.051 Uiso 1 1 calc R
C5 C 0.3703(7) 0.7838(3) 0.4856(3) 0.0425(11) Uani 1 1 d .
H5A H 0.394101 0.809853 0.537382 0.051 Uiso 1 1 calc R
H5B H 0.247071 0.744529 0.486566 0.051 Uiso 1 1 calc R
C6 C 0.5738(7) 0.6437(3) 0.5073(2) 0.0414(10) Uani 1 1 d .
H6A H 0.449493 0.605408 0.501668 0.050 Uiso 1 1 calc R
H6B H 0.591369 0.659708 0.562085 0.050 Uiso 1 1 calc R
C7 C 0.7558(7) 0.5875(3) 0.4826(2) 0.0408(10) Uani 1 1 d .
H7A H 0.779480 0.537448 0.520384 0.049 Uiso 1 1 calc R
H7B H 0.877086 0.628051 0.484261 0.049 Uiso 1 1 calc R
C8 C 0.7383(6) 0.5441(3) 0.4034(2) 0.0355(9) Uani 1 1 d .
H8A H 0.851921 0.500147 0.396594 0.043 Uiso 1 1 calc R
H8B H 0.609177 0.509143 0.398681 0.043 Uiso 1 1 calc R
C9 C 0.7453(6) 0.5767(3) 0.2650(2) 0.0364(9) Uani 1 1 d .
H9A H 0.635927 0.530158 0.258482 0.044 Uiso 1 1 calc R
H9B H 0.877379 0.546214 0.255834 0.044 Uiso 1 1 calc R
C10 C 0.7120(6) 0.6561(3) 0.2083(2) 0.0363(9) Uani 1 1 d .
H10A H 0.825261 0.700912 0.213589 0.044 Uiso 1 1 calc R
H10B H 0.710800 0.631573 0.155527 0.044 Uiso 1 1 calc R
C11 C 0.3457(7) 0.6455(3) 0.1909(2) 0.0391(10) Uani 1 1 d .
H11A H 0.347508 0.584985 0.217321 0.047 Uiso 1 1 calc R
H11B H 0.215373 0.676235 0.202461 0.047 Uiso 1 1 calc R
C12 C 0.3530(7) 0.6293(3) 0.1074(3) 0.0414(10) Uani 1 1 d .
C13 C 0.3617(8) 0.6117(3) 0.0418(3) 0.0473(11) Uani 1 1 d .
H13 H 0.368686 0.597522 -0.011047 0.057 Uiso 1 1 calc R

loop_
_atom_site_aniso_label
_atom_site_aniso_U_11
_atom_site_aniso_U_22
_atom_site_aniso_U_33
_atom_site_aniso_U_23
_atom_site_aniso_U_13
_atom_site_aniso_U_12
Ni1 0.0225(3) 0.0267(3) 0.0258(3) 0.0026(2) 0.0001(2) 0.0022(2)
Cl1 0.0236(5) 0.0293(5) 0.0407(5) 0.0027(4) -0.0005(4) -0.0031(3)
Cl2 0.0244(5) 0.0319(5) 0.0422(5) 0.0014(4) -0.0012(4) -0.0021(4)
N1 0.0316(18) 0.0343(18) 0.0258(16) 0.0064(13) -0.0009(13) -0.0002(14)
N2 0.0202(16) 0.0292(17) 0.048(2) 0.0014(15) -0.0012(14) 0.0008(13)
N3 0.0307(18) 0.045(2) 0.0277(17) 0.0008(15) 0.0013(13) -0.0067(15)
N4 0.0227(16) 0.0244(16) 0.0343(17) 0.0029(13) -0.0008(13) 0.0023(12)
C1 0.042(2) 0.034(2) 0.033(2) 0.0123(17) -0.0048(17) -0.0087(18)
C2 0.036(2) 0.033(2) 0.057(3) 0.020(2) -0.009(2) -0.0035(18)
C3 0.029(2) 0.028(2) 0.060(3) 0.0090(19) -0.0027(19) 0.0020(16)
C4 0.032(2) 0.043(3) 0.054(3) -0.016(2) 0.0092(19) 0.0010(19)
C5 0.040(2) 0.049(3) 0.039(2) -0.013(2) 0.0114(19) -0.008(2)
C6 0.043(2) 0.057(3) 0.024(2) 0.0068(19) -0.0006(17) -0.013(2)
C7 0.037(2) 0.046(3) 0.039(2) 0.0182(19) -0.0097(18) -0.010(2)
C8 0.028(2) 0.033(2) 0.046(2) 0.0141(18) -0.0033(17) -0.0001(17)
C9 0.031(2) 0.037(2) 0.041(2) -0.0078(18) -0.0010(17) 0.0057(17)
C10 0.032(2) 0.047(2) 0.030(2) -0.0025(18) 0.0033(16) -0.0012(19)
C11 0.040(2) 0.039(2) 0.038(2) 0.0007(19) 0.0001(18) -0.0034(19)
C12 0.042(3) 0.039(2) 0.043(3) 0.004(2) -0.0054(19) -0.0027(19)
C13 0.051(3) 0.048(3) 0.043(3) -0.001(2) -0.005(2) 0.003(2)

loop_
_atom_type_symbol
_atom_type_description
_atom_type_scat_dispersion_real
_atom_type_scat_dispersion_imag
_atom_type_scat_source
C C 0.0181 0.0091 'International Tables Vol C Tables 4.2.6.8 and 6.1.1.4'
H H 0.0000 0.0000 'International Tables Vol C Tables 4.2.6.8 and 6.1.1.4'
Cl Cl 0.3639 0.7018 'International Tables Vol C Tables 4.2.6.8 and 6.1.1.4'
N N 0.0311 0.0180 'International Tables Vol C Tables 4.2.6.8 and 6.1.1.4'
Ni Ni -3.0029 0.5091 'International Tables Vol C Tables 4.2.6.8 and 6.1.1.4'

loop_
_geom_angle_atom_site_label_1
_geom_angle_atom_site_label_2
_geom_angle_atom_site_label_3
_geom_angle
Cl1 Ni1 Cl2 174.77(4)
N1 Ni1 Cl1 93.44(9)
N1 Ni1 Cl2 91.79(9)
N2 Ni1 Cl1 89.65(10)
N2 Ni1 Cl2 89.99(10)
N2 Ni1 N1 95.67(13)
N2 Ni1 N3 85.38(14)
N3 Ni1 Cl1 89.49(10)
N3 Ni1 Cl2 85.28(10)
N3 Ni1 N1 176.89(14)
N4 Ni1 Cl1 94.60(9)
N4 Ni1 Cl2 85.60(9)
N4 Ni1 N1 86.07(13)
N4 Ni1 N2 175.31(13)
N4 Ni1 N3 92.66(14)
C1 N1 Ni1 110.5(3)
C1 N1 C11 109.3(3)
C10 N1 Ni1 101.8(2)
C10 N1 C1 111.8(3)
C10 N1 C11 109.0(3)
C11 N1 Ni1 114.2(2)
Ni1 N2 H2 106.9
C3 N2 Ni1 117.2(3)
C3 N2 H2 106.9
C3 N2 C4 112.1(3)
C4 N2 Ni1 106.4(3)
C4 N2 H2 106.9
Ni1 N3 H3 106.4
C5 N3 Ni1 106.2(3)
C5 N3 H3 106.4
C6 N3 Ni1 116.8(3)
C6 N3 H3 106.4
C6 N3 C5 113.8(3)
Ni1 N4 H4 106.1
C8 N4 Ni1 117.0(2)
C8 N4 H4 106.1
C8 N4 C9 113.4(3)
C9 N4 Ni1 107.3(2)
C9 N4 H4 106.1
N1 C1 H1A 108.8
N1 C1 H1B 108.8
N1 C1 C2 113.8(3)
H1A C1 H1B 107.7
C2 C1 H1A 108.8
C2 C1 H1B 108.8
C1 C2 H2A 108.1
C1 C2 H2B 108.1
H2A C2 H2B 107.3
C3 C2 C1 116.8(4)
C3 C2 H2A 108.1
C3 C2 H2B 108.1
N2 C3 C2 113.1(3)
N2 C3 H3A 109.0
N2 C3 H3B 109.0
C2 C3 H3A 109.0
C2 C3 H3B 109.0
H3A C3 H3B 107.8
N2 C4 H4A 109.7
N2 C4 H4B 109.7
N2 C4 C5 109.8(4)
H4A C4 H4B 108.2
C5 C4 H4A 109.7
C5 C4 H4B 109.7
N3 C5 C4 108.4(3)
N3 C5 H5A 110.0
N3 C5 H5B 110.0
C4 C5 H5A 110.0
C4 C5 H5B 110.0
H5A C5 H5B 108.4
N3 C6 H6A 109.0
N3 C6 H6B 109.0
N3 C6 C7 112.8(3)
H6A C6 H6B 107.8
C7 C6 H6A 109.0
C7 C6 H6B 109.0
C6 C7 H7A 108.3
C6 C7 H7B 108.3
C6 C7 C8 115.9(3)
H7A C7 H7B 107.4
C8 C7 H7A 108.3
C8 C7 H7B 108.3
N4 C8 C7 111.0(3)
N4 C8 H8A 109.4
N4 C8 H8B 109.4
C7 C8 H8A 109.4
C7 C8 H8B 109.4
H8A C8 H8B 108.0
N4 C9 H9A 110.0
N4 C9 H9B 110.0
N4 C9 C10 108.3(3)
H9A C9 H9B 108.4
C10 C9 H9A 110.0
C10 C9 H9B 110.0
N1 C10 C9 110.5(3)
N1 C10 H10A 109.6
N1 C10 H10B 109.6
C9 C10 H10A 109.6
C9 C10 H10B 109.6
H10A C10 H10B 108.1
N1 C11 H11A 108.7
N1 C11 H11B 108.7
H11A C11 H11B 107.6
C12 C11 N1 114.4(4)
C12 C11 H11A 108.7
C12 C11 H11B 108.7
C13 C12 C11 176.5(5)
C12 C13 H13 180.0

loop_
_geom_bond_atom_site_label_1
_geom_bond_atom_site_label_2
_geom_bond_distance
Ni1 Cl1 2.4568(11)
Ni1 Cl2 2.5738(11)
Ni1 N1 2.149(3)
Ni1 N2 2.051(3)
Ni1 N3 2.079(3)
Ni1 N4 2.039(3)
N1 C1 1.493(5)
N1 C10 1.480(5)
N1 C11 1.498(5)
N2 H2 1.0000
N2 C3 1.464(5)
N2 C4 1.487(6)
N3 H3 1.0000
N3 C5 1.469(6)
N3 C6 1.459(6)
N4 H4 1.0000
N4 C8 1.472(5)
N4 C9 1.483(5)
C1 H1A 0.9900
C1 H1B 0.9900
C1 C2 1.525(6)
C2 H2A 0.9900
C2 H2B 0.9900
C2 C3 1.511(7)
C3 H3A 0.9900
C3 H3B 0.9900
C4 H4A 0.9900
C4 H4B 0.9900
C4 C5 1.515(7)
C5 H5A 0.9900
C5 H5B 0.9900
C6 H6A 0.9900
C6 H6B 0.9900
C6 C7 1.517(7)
C7 H7A 0.9900
C7 H7B 0.9900
C7 C8 1.524(6)
C8 H8A 0.9900
C8 H8B 0.9900
C9 H9A 0.9900
C9 H9B 0.9900
C9 C10 1.529(6)
C10 H10A 0.9900
C10 H10B 0.9900
C11 H11A 0.9900
C11 H11B 0.9900
C11 C12 1.482(6)
C12 C13 1.179(7)
C13 H13 0.9500

loop_
_geom_hbond_atom_site_label_D
_geom_hbond_atom_site_label_H
_geom_hbond_atom_site_label_A
_geom_hbond_distance_DH
_geom_hbond_distance_HA
_geom_hbond_distance_DA
_geom_hbond_angle_DHA
_geom_hbond_site_symmetry_A
_geom_hbond_publ_flag
N2 H2 Cl2 1.00 2.43 3.293(3) 143.8 1_455 yes
N4 H4 Cl1 1.00 2.49 3.291(3) 136.5 1_655 yes
